data_4341237
loop_
_publ_author_name
'Garc\'ia-Monforte, M. Angeles'
'Ara, Irene'
'Mart\'in, Antonio'
'Menj\'on, Babil'
'Tom\'as, Milagros'
'Alonso, Pablo J.'
'Arauzo, Ana B.'
'Mart\'inez, Jes\'us I.'
'Rillo, Conrado'

_publ_section_title
;
 Homoleptic Organocobalt(III) Compounds with Intermediate Spin
;
_journal_name_full 'Inorganic Chemistry'
_journal_page_first 141006123300006
_journal_paper_doi 10.1021/ic501719y
_journal_year 2014
_chemical_formula_sum 'C56.3 H66.6 Cl0.6 Co F20 N2'
_chemical_formula_weight 1231.52
_chemical_name_systematic
; 
 ? 
;
_space_group_IT_number 14
_symmetry_cell_setting monoclinic
_symmetry_space_group_name_Hall '-P 2yn'
_symmetry_space_group_name_H-M 'P 1 21/n 1'
_atom_sites_solution_hydrogens geom
_atom_sites_solution_primary direct
_atom_sites_solution_secondary difmap
_audit_creation_method SHELXL-97
_cell_angle_alpha 90.00
_cell_angle_beta 93.031(2)
_cell_angle_gamma 90.00
_cell_formula_units_Z 4
_cell_length_a 11.7201(11)
_cell_length_b 25.993(2)
_cell_length_c 19.5114(15)
_cell_measurement_reflns_used 1419
_cell_measurement_temperature 100(2)
_cell_measurement_theta_max 17.20
_cell_measurement_theta_min 2.22
_cell_volume 5935.6(9)
_computing_cell_refinement 'SAINT+ 6.02 (Bruker AXS, 1999)'
_computing_data_collection 'SMART v. 5.611 (Bruker AXS, 2000)'
_computing_data_reduction 'SAINT+ 6.02 (Bruker AXS, 1999)'
_computing_molecular_graphics 'XP, SHELXTL v. 6.10 (Bruker, 2000)'
_computing_publication_material 'XCIF, SHELXTL v. 6.10 (Bruker, 2000)'
_computing_structure_refinement 'SHELXL-97 (Sheldrick, 1997)'
_computing_structure_solution 'SHELXS-97 (Sheldrick, 1990)'
_diffrn_ambient_temperature 100(2)
_diffrn_detector_area_resol_mean 8.26
_diffrn_measured_fraction_theta_full 0.993
_diffrn_measured_fraction_theta_max 0.993
_diffrn_measurement_device_type 'Bruker SMART APEX CCD system'
_diffrn_measurement_method '\w rotations with narrow frames'
_diffrn_radiation_monochromator graphite
_diffrn_radiation_source 'fine-focus sealed tube'
_diffrn_radiation_type MoK\a
_diffrn_radiation_wavelength 0.71073
_diffrn_reflns_av_R_equivalents 0.0967
_diffrn_reflns_av_sigmaI/netI 0.1011
_diffrn_reflns_limit_h_max 10
_diffrn_reflns_limit_h_min -11
_diffrn_reflns_limit_k_max 25
_diffrn_reflns_limit_k_min -25
_diffrn_reflns_limit_l_max 19
_diffrn_reflns_limit_l_min -17
_diffrn_reflns_number 21259
_diffrn_reflns_theta_full 20.79
_diffrn_reflns_theta_max 20.79
_diffrn_reflns_theta_min 1.57
_exptl_absorpt_coefficient_mu 0.416
_exptl_absorpt_correction_T_max 0.9755
_exptl_absorpt_correction_T_min 0.8995
_exptl_absorpt_correction_type multi-scan
_exptl_absorpt_process_details
;
SADABS; Area-Detector Absorption Correction. Bruker-AXS
within SAINT+ package, v. 6.02 (1999).
;
_exptl_crystal_colour yellow
_exptl_crystal_density_diffrn 1.378
_exptl_crystal_density_method 'not measured'
_exptl_crystal_description block
_exptl_crystal_F_000 2542
_exptl_crystal_size_max 0.26
_exptl_crystal_size_mid 0.12
_exptl_crystal_size_min 0.06
_refine_diff_density_max 0.907
_refine_diff_density_min -0.724
_refine_diff_density_rms 0.087
_refine_ls_extinction_method none
_refine_ls_goodness_of_fit_ref 1.037
_refine_ls_hydrogen_treatment constr
_refine_ls_matrix_type full
_refine_ls_number_parameters 749
_refine_ls_number_reflns 6149
_refine_ls_number_restraints 20
_refine_ls_restrained_S_all 1.036
_refine_ls_R_factor_all 0.1431
_refine_ls_R_factor_gt 0.0803
_refine_ls_shift/su_max 0.001
_refine_ls_shift/su_mean 0.000
_refine_ls_structure_factor_coef Fsqd
_refine_ls_weighting_details 'calc w=1/[\s^2^(Fo^2^)+(0.1327P)^2^+8.1645P] where P=(Fo^2^+2Fc^2^)/3'
_refine_ls_weighting_scheme calc
_refine_ls_wR_factor_gt 0.2028
_refine_ls_wR_factor_ref 0.2421
_reflns_number_gt 3617
_reflns_number_total 6149
_reflns_threshold_expression >2sigma(I)
_cod_data_source_file ic501719y_si_002.cif
_cod_data_source_block ial45a
_cod_depositor_comments
;
The following automatic conversions were performed:

'_symmetry_cell_setting' value 'Monoclinic' changed to 'monoclinic'
according to
/home/saulius/struct/COD-crude-data--automatic-downloads/rss-feeds/ACS/lib/dictionaries/cif_core.dic
dictionary named 'cif_core.dic' version 2.4.2 from 2011-04-26.

Automatic conversion script
Id: cif_fix_values 2827 2014-09-09 07:05:25Z andrius 
;
_cod_original_cell_volume 5935.5(9)
_cod_original_sg_symbol_H-M P2(1)/n
_cod_original_formula_sum 'C56.30 H66.60 Cl0.60 Co F20 N2'
_cod_database_code 4341237

loop_
_symmetry_equiv_pos_as_xyz
'x, y, z'
'-x+1/2, y+1/2, -z+1/2'
'-x, -y, -z'
'x-1/2, -y-1/2, z-1/2'

loop_
_atom_site_label
_atom_site_type_symbol
_atom_site_fract_x
_atom_site_fract_y
_atom_site_fract_z
_atom_site_U_iso_or_equiv
_atom_site_adp_type
_atom_site_occupancy
_atom_site_symmetry_multiplicity
_atom_site_calc_flag
_atom_site_refinement_flags
_atom_site_disorder_assembly
_atom_site_disorder_group
Co Co 0.23220(10) 0.75891(5) 0.11097(6) 0.0335(4) Uani 1 1 d . . .
F2 F 0.0053(4) 0.7056(2) 0.0601(3) 0.0499(14) Uani 1 1 d . . .
F3 F -0.0433(7) 0.6351(3) -0.0361(3) 0.092(2) Uani 1 1 d . . .
F4 F 0.1247(8) 0.5991(3) -0.1157(3) 0.117(3) Uani 1 1 d . . .
F5 F 0.3420(7) 0.6326(3) -0.0919(3) 0.101(3) Uani 1 1 d . . .
F6 F 0.3926(5) 0.7014(2) 0.0082(3) 0.0612(17) Uani 1 1 d . . .
F8 F 0.3623(5) 0.8146(2) 0.0026(3) 0.0568(16) Uani 1 1 d . . .
F9 F 0.3165(5) 0.8963(2) -0.0779(3) 0.0716(18) Uani 1 1 d . . .
F10 F 0.1070(5) 0.9424(2) -0.0776(3) 0.075(2) Uani 1 1 d . . .
F11 F -0.0541(5) 0.9045(2) 0.0040(3) 0.0672(18) Uani 1 1 d . . .
F12 F -0.0075(4) 0.82325(19) 0.0851(3) 0.0505(15) Uani 1 1 d . . .
F14 F 0.4302(5) 0.8411(2) 0.1445(3) 0.0662(17) Uani 1 1 d . . .
F15 F 0.4600(6) 0.9084(3) 0.2465(4) 0.099(2) Uani 1 1 d . . .
F16 F 0.3050(7) 0.9167(2) 0.3449(3) 0.098(3) Uani 1 1 d . . .
F17 F 0.1165(6) 0.8538(2) 0.3378(3) 0.077(2) Uani 1 1 d . . .
F18 F 0.0858(5) 0.7856(2) 0.2366(3) 0.0628(17) Uani 1 1 d . . .
F20 F 0.4856(5) 0.7284(2) 0.1479(3) 0.0541(15) Uani 1 1 d . . .
F21 F 0.5793(5) 0.6568(2) 0.2317(3) 0.0689(18) Uani 1 1 d . . .
F22 F 0.4451(6) 0.5982(2) 0.3097(3) 0.079(2) Uani 1 1 d . . .
F23 F 0.2130(6) 0.6056(2) 0.2921(3) 0.0711(19) Uani 1 1 d . . .
F24 F 0.1176(5) 0.6728(2) 0.2005(3) 0.0541(15) Uani 1 1 d . . .
C1 C 0.2011(8) 0.7077(4) 0.0390(4) 0.034(2) Uani 1 1 d . . .
C2 C 0.0935(10) 0.6884(4) 0.0255(5) 0.046(3) Uani 1 1 d . . .
C3 C 0.0636(11) 0.6526(5) -0.0245(6) 0.061(3) Uani 1 1 d . . .
C4 C 0.1443(14) 0.6343(5) -0.0632(6) 0.076(4) Uani 1 1 d . . .
C5 C 0.2533(13) 0.6501(5) -0.0542(5) 0.066(4) Uani 1 1 d . . .
C6 C 0.2812(10) 0.6868(4) -0.0015(5) 0.051(3) Uani 1 1 d . . .
C7 C 0.1806(8) 0.8146(3) 0.0486(4) 0.032(2) Uani 1 1 d . . .
C8 C 0.2567(9) 0.8352(4) 0.0056(5) 0.043(3) Uani 1 1 d . . .
C9 C 0.2341(9) 0.8764(4) -0.0374(5) 0.047(3) Uani 1 1 d . . .
C10 C 0.1319(10) 0.9005(4) -0.0364(5) 0.048(3) Uani 1 1 d . . .
C11 C 0.0515(9) 0.8823(4) 0.0029(5) 0.043(3) Uani 1 1 d . . .
C12 C 0.0784(9) 0.8393(4) 0.0461(5) 0.042(3) Uani 1 1 d . . .
C13 C 0.2568(9) 0.8089(3) 0.1861(5) 0.039(3) Uani 1 1 d . . .
C14 C 0.3510(10) 0.8418(4) 0.1922(5) 0.052(3) Uani 1 1 d . . .
C15 C 0.3683(11) 0.8766(4) 0.2454(6) 0.059(3) Uani 1 1 d . . .
C16 C 0.2895(13) 0.8808(4) 0.2932(6) 0.061(3) Uani 1 1 d . . .
C17 C 0.1975(11) 0.8503(4) 0.2904(5) 0.053(3) Uani 1 1 d . . .
C18 C 0.1803(10) 0.8153(4) 0.2364(5) 0.048(3) Uani 1 1 d . . .
C19 C 0.2967(8) 0.7053(3) 0.1717(4) 0.033(2) Uani 1 1 d . . .
C20 C 0.4121(10) 0.6984(4) 0.1815(5) 0.043(3) Uani 1 1 d . . .
C21 C 0.4638(10) 0.6629(4) 0.2237(6) 0.053(3) Uani 1 1 d . . .
C22 C 0.3991(11) 0.6329(4) 0.2619(5) 0.051(3) Uani 1 1 d . . .
C23 C 0.2845(11) 0.6354(4) 0.2552(5) 0.048(3) Uani 1 1 d . . .
C24 C 0.2338(9) 0.6715(4) 0.2077(5) 0.044(3) Uani 1 1 d . . .
N1 N 0.6848(6) 0.7793(3) -0.0546(3) 0.0344(19) Uani 1 1 d . . .
C25 C 0.7078(8) 0.7514(3) 0.0135(4) 0.041(3) Uani 1 1 d . . .
H25A H 0.7833 0.7624 0.0334 0.049 Uiso 1 1 calc R . .
H25B H 0.6496 0.7623 0.0455 0.049 Uiso 1 1 calc R . .
C26 C 0.7065(10) 0.6933(4) 0.0092(5) 0.061(3) Uani 1 1 d . A .
H26A H 0.7662 0.6812 -0.0210 0.073 Uiso 1 1 calc R . .
H26B H 0.6314 0.6811 -0.0098 0.073 Uiso 1 1 calc R . .
C27 C 0.7299(11) 0.6723(5) 0.0831(6) 0.081(4) Uani 1 1 d . . .
C28 C 0.698(2) 0.6069(10) 0.0726(14) 0.064(8) Uani 0.50 1 d P A 1
H28A H 0.7080 0.5894 0.1170 0.096 Uiso 0.50 1 calc PR A 1
H28B H 0.7503 0.5917 0.0404 0.096 Uiso 0.50 1 calc PR A 1
H28C H 0.6193 0.6029 0.0545 0.096 Uiso 0.50 1 calc PR A 1
C28' C 0.765(3) 0.6196(12) 0.0931(15) 0.078(10) Uani 0.50 1 d P A 2
H28D H 0.8415 0.6187 0.1164 0.117 Uiso 0.50 1 calc PR A 2
H28E H 0.7678 0.6024 0.0485 0.117 Uiso 0.50 1 calc PR A 2
H28F H 0.7110 0.6017 0.1212 0.117 Uiso 0.50 1 calc PR A 2
C29 C 0.5643(7) 0.7663(4) -0.0815(5) 0.041(3) Uani 1 1 d . . .
H29A H 0.5123 0.7701 -0.0435 0.049 Uiso 1 1 calc R . .
H29B H 0.5625 0.7297 -0.0956 0.049 Uiso 1 1 calc R . .
C30 C 0.5179(8) 0.7987(4) -0.1419(5) 0.050(3) Uani 1 1 d . . .
H30A H 0.5109 0.8350 -0.1273 0.060 Uiso 1 1 calc R . .
H30B H 0.5716 0.7973 -0.1793 0.060 Uiso 1 1 calc R . .
C31 C 0.4023(8) 0.7788(5) -0.1677(5) 0.062(3) Uani 1 1 d . . .
H31A H 0.3490 0.7801 -0.1300 0.074 Uiso 1 1 calc R . .
H31B H 0.4096 0.7424 -0.1820 0.074 Uiso 1 1 calc R . .
C32 C 0.3533(9) 0.8106(5) -0.2285(5) 0.080(4) Uani 1 1 d . . .
H32A H 0.2800 0.7960 -0.2451 0.120 Uiso 1 1 calc R . .
H32B H 0.4068 0.8100 -0.2654 0.120 Uiso 1 1 calc R . .
H32C H 0.3419 0.8462 -0.2137 0.120 Uiso 1 1 calc R . .
C33 C 0.7010(8) 0.8365(3) -0.0425(5) 0.045(3) Uani 1 1 d . . .
H33A H 0.7784 0.8421 -0.0210 0.054 Uiso 1 1 calc R . .
H33B H 0.6981 0.8540 -0.0877 0.054 Uiso 1 1 calc R . .
C34 C 0.6156(8) 0.8621(3) 0.0017(5) 0.046(3) Uani 1 1 d . . .
H34A H 0.6189 0.8459 0.0477 0.055 Uiso 1 1 calc R . .
H34B H 0.5375 0.8573 -0.0192 0.055 Uiso 1 1 calc R . .
C35 C 0.6422(9) 0.9197(4) 0.0085(6) 0.061(3) Uani 1 1 d . . .
H35A H 0.7216 0.9243 0.0275 0.073 Uiso 1 1 calc R . .
H35B H 0.6362 0.9359 -0.0375 0.073 Uiso 1 1 calc R . .
C36 C 0.5597(10) 0.9463(4) 0.0554(6) 0.078(4) Uani 1 1 d . . .
H36A H 0.5776 0.9831 0.0581 0.117 Uiso 1 1 calc R . .
H36B H 0.5677 0.9312 0.1014 0.117 Uiso 1 1 calc R . .
H36C H 0.4811 0.9417 0.0367 0.117 Uiso 1 1 calc R . .
C37 C 0.7686(7) 0.7618(3) -0.1065(4) 0.033(2) Uani 1 1 d . . .
H37A H 0.7610 0.7241 -0.1118 0.040 Uiso 1 1 calc R . .
H37B H 0.7455 0.7775 -0.1513 0.040 Uiso 1 1 calc R . .
C38 C 0.8911(7) 0.7738(3) -0.0910(4) 0.036(2) Uani 1 1 d . . .
H38A H 0.9133 0.7628 -0.0435 0.043 Uiso 1 1 calc R . .
H38B H 0.9031 0.8114 -0.0940 0.043 Uiso 1 1 calc R . .
C39 C 0.9662(8) 0.7463(4) -0.1413(5) 0.045(3) Uani 1 1 d . . .
H39A H 0.9643 0.7088 -0.1330 0.054 Uiso 1 1 calc R . .
H39B H 0.9362 0.7528 -0.1889 0.054 Uiso 1 1 calc R . .
C40 C 1.0886(8) 0.7655(4) -0.1328(5) 0.054(3) Uani 1 1 d . . .
H40A H 1.1353 0.7482 -0.1661 0.082 Uiso 1 1 calc R . .
H40B H 1.1192 0.7579 -0.0862 0.082 Uiso 1 1 calc R . .
H40C H 1.0903 0.8027 -0.1406 0.082 Uiso 1 1 calc R . .
N2 N 0.8977(7) 0.9638(3) 0.2444(4) 0.048(2) Uani 1 1 d . B .
C41 C 0.9578(11) 0.9691(4) 0.3179(5) 0.079(4) Uani 1 1 d D . .
C42 C 1.024(2) 1.0197(7) 0.3299(11) 0.079(7) Uani 0.50 1 d PD B 1
H42A H 0.9701 1.0490 0.3274 0.095 Uiso 0.50 1 calc PR B 1
H42B H 1.0787 1.0242 0.2933 0.095 Uiso 0.50 1 calc PR B 1
C43 C 1.090(2) 1.0197(11) 0.4004(10) 0.079(7) Uani 0.50 1 d PD B 1
H43A H 1.0355 1.0109 0.4357 0.095 Uiso 0.50 1 calc PR B 1
H43B H 1.1479 0.9920 0.4004 0.095 Uiso 0.50 1 calc PR B 1
C44 C 1.148(3) 1.0680(16) 0.421(2) 0.138(17) Uani 0.50 1 d P B 1
H44A H 1.1965 1.0621 0.4629 0.207 Uiso 0.50 1 calc PR B 1
H44B H 1.0909 1.0944 0.4300 0.207 Uiso 0.50 1 calc PR B 1
H44C H 1.1955 1.0796 0.3842 0.207 Uiso 0.50 1 calc PR B 1
C42' C 0.980(3) 1.0259(5) 0.3365(12) 0.073(7) Uani 0.50 1 d PDU B 2
H42C H 0.9106 1.0467 0.3250 0.087 Uiso 0.50 1 calc PR B 2
H42D H 1.0431 1.0396 0.3101 0.087 Uiso 0.50 1 calc PR B 2
C43' C 1.011(2) 1.0293(10) 0.4140(12) 0.073(7) Uani 0.50 1 d PDU B 2
H43C H 0.9426 1.0233 0.4403 0.087 Uiso 0.50 1 calc PR B 2
H43D H 1.0686 1.0026 0.4272 0.087 Uiso 0.50 1 calc PR B 2
C44' C 1.060(3) 1.0828(11) 0.4306(14) 0.110(15) Uani 0.50 1 d P B 2
H44D H 1.0716 1.0868 0.4804 0.165 Uiso 0.50 1 calc PR B 2
H44E H 1.0070 1.1092 0.4125 0.165 Uiso 0.50 1 calc PR B 2
H44F H 1.1338 1.0868 0.4094 0.165 Uiso 0.50 1 calc PR B 2
C45 C 0.7957(11) 0.9995(4) 0.2361(5) 0.070(4) Uani 1 1 d . . .
H45A H 0.7616 0.9953 0.1889 0.084 Uiso 1 1 calc R B .
H45B H 0.8237 1.0353 0.2403 0.084 Uiso 1 1 calc R . .
C46 C 0.7016(12) 0.9924(5) 0.2859(7) 0.096(4) Uani 1 1 d . B .
H46A H 0.6715 0.9569 0.2808 0.115 Uiso 1 1 calc R . .
H46B H 0.7355 0.9958 0.3332 0.115 Uiso 1 1 calc R . .
C47 C 0.6021(15) 1.0297(6) 0.2770(10) 0.128(5) Uani 1 1 d D . .
C48 C 0.503(3) 1.0294(11) 0.3197(17) 0.128(5) Uani 0.50 1 d P B 1
H48A H 0.4521 1.0580 0.3063 0.191 Uiso 0.50 1 calc PR B 1
H48B H 0.5287 1.0331 0.3681 0.191 Uiso 0.50 1 calc PR B 1
H48C H 0.4617 0.9968 0.3133 0.191 Uiso 0.50 1 calc PR B 1
C48' C 0.546(2) 1.0241(11) 0.2047(11) 0.128(5) Uani 0.50 1 d PD B 2
H48D H 0.6043 1.0255 0.1708 0.191 Uiso 0.50 1 calc PR B 2
H48E H 0.4908 1.0521 0.1962 0.191 Uiso 0.50 1 calc PR B 2
H48F H 0.5056 0.9910 0.2010 0.191 Uiso 0.50 1 calc PR B 2
C49 C 0.8649(10) 0.9077(4) 0.2390(5) 0.060(3) Uani 1 1 d . . .
H49A H 0.9353 0.8870 0.2468 0.072 Uiso 1 1 calc R B .
H49B H 0.8147 0.8998 0.2769 0.072 Uiso 1 1 calc R . .
C50 C 0.8068(10) 0.8901(4) 0.1745(5) 0.068(3) Uani 1 1 d . B .
H50A H 0.8552 0.8972 0.1355 0.082 Uiso 1 1 calc R . .
H50B H 0.7335 0.9087 0.1665 0.082 Uiso 1 1 calc R . .
C51 C 0.7841(11) 0.8308(4) 0.1802(5) 0.072(4) Uani 1 1 d . . .
H51A H 0.7646 0.8168 0.1339 0.086 Uiso 1 1 calc R B .
H51B H 0.8548 0.8136 0.1983 0.086 Uiso 1 1 calc R . .
C52 C 0.6914(10) 0.8192(5) 0.2251(6) 0.075(4) Uani 1 1 d . B .
H52A H 0.6798 0.7819 0.2269 0.113 Uiso 1 1 calc R . .
H52B H 0.6209 0.8358 0.2071 0.113 Uiso 1 1 calc R . .
H52C H 0.7112 0.8322 0.2714 0.113 Uiso 1 1 calc R . .
C53 C 0.9724(11) 0.9801(4) 0.1889(5) 0.067(3) Uani 1 1 d . . .
H53A H 0.9299 0.9738 0.1445 0.080 Uiso 1 1 calc R B .
H53B H 0.9831 1.0178 0.1929 0.080 Uiso 1 1 calc R . .
C54 C 1.0865(11) 0.9567(4) 0.1849(6) 0.076(4) Uani 1 1 d . B .
H54A H 1.0794 0.9190 0.1787 0.091 Uiso 1 1 calc R . .
H54B H 1.1331 0.9634 0.2278 0.091 Uiso 1 1 calc R . .
C55 C 1.1451(11) 0.9813(4) 0.1220(6) 0.075(4) Uani 1 1 d . . .
H55A H 1.0986 0.9737 0.0793 0.090 Uiso 1 1 calc R B .
H55B H 1.1484 1.0191 0.1276 0.090 Uiso 1 1 calc R . .
C56 C 1.2611(11) 0.9611(4) 0.1160(6) 0.082(4) Uani 1 1 d . B .
H56A H 1.2963 0.9777 0.0773 0.123 Uiso 1 1 calc R . .
H56B H 1.2576 0.9239 0.1083 0.123 Uiso 1 1 calc R . .
H56C H 1.3069 0.9683 0.1584 0.123 Uiso 1 1 calc R . .
Cl1 Cl 0.3596(18) 0.0051(7) 0.4951(9) 0.193(6) Uani 0.30 1 d PD . .
Cl2 Cl 0.3237(19) 0.0352(7) 0.3608(9) 0.193(6) Uani 0.30 1 d PD . .
C57 C 0.4313(16) 0.026(3) 0.4247(16) 0.19(3) Uiso 0.30 1 d PD . .
H57A H 0.4866 -0.0004 0.4106 0.225 Uiso 0.30 1 calc PR . .
H57B H 0.4728 0.0584 0.4351 0.225 Uiso 0.30 1 calc PR . .

loop_
_atom_site_aniso_label
_atom_site_aniso_U_11
_atom_site_aniso_U_22
_atom_site_aniso_U_33
_atom_site_aniso_U_23
_atom_site_aniso_U_13
_atom_site_aniso_U_12
Co 0.0384(8) 0.0369(8) 0.0249(7) 0.0052(6) -0.0011(5) 0.0032(6)
F2 0.042(4) 0.061(4) 0.047(3) -0.004(3) -0.002(3) 0.002(3)
F3 0.103(6) 0.082(5) 0.086(5) -0.013(4) -0.039(4) -0.023(4)
F4 0.197(9) 0.090(6) 0.061(5) -0.044(4) -0.026(5) 0.015(5)
F5 0.145(7) 0.108(6) 0.054(4) 0.004(4) 0.039(4) 0.058(5)
F6 0.068(5) 0.065(4) 0.054(4) 0.017(3) 0.031(3) 0.014(3)
F8 0.049(4) 0.070(4) 0.053(4) 0.018(3) 0.020(3) 0.003(3)
F9 0.078(5) 0.084(5) 0.053(4) 0.027(3) 0.012(3) -0.011(4)
F10 0.094(5) 0.061(4) 0.068(4) 0.030(4) -0.030(4) -0.002(4)
F11 0.053(4) 0.052(4) 0.094(5) 0.011(3) -0.022(3) 0.007(3)
F12 0.041(4) 0.045(3) 0.066(4) 0.006(3) 0.005(3) 0.001(3)
F14 0.066(4) 0.057(4) 0.075(5) -0.010(3) 0.004(4) -0.008(3)
F15 0.100(6) 0.062(5) 0.131(7) -0.026(4) -0.026(5) -0.015(4)
F16 0.157(7) 0.067(5) 0.065(4) -0.028(4) -0.041(4) 0.030(4)
F17 0.133(6) 0.071(4) 0.029(4) 0.002(3) 0.008(4) 0.025(4)
F18 0.077(5) 0.071(4) 0.042(4) -0.005(3) 0.020(3) -0.009(4)
F20 0.045(4) 0.052(4) 0.063(4) 0.007(3) -0.010(3) -0.006(3)
F21 0.066(5) 0.073(4) 0.065(4) -0.002(3) -0.022(3) 0.015(4)
F22 0.137(6) 0.057(4) 0.040(4) 0.012(3) -0.021(4) 0.030(4)
F23 0.113(6) 0.055(4) 0.048(4) 0.009(3) 0.018(4) -0.001(4)
F24 0.061(4) 0.055(4) 0.048(4) 0.003(3) 0.019(3) -0.005(3)
C1 0.041(7) 0.050(6) 0.011(5) 0.003(4) -0.001(5) 0.007(5)
C2 0.059(9) 0.056(7) 0.022(6) 0.006(5) -0.007(5) 0.005(6)
C3 0.070(10) 0.069(8) 0.043(8) -0.016(7) -0.004(7) 0.016(7)
C4 0.099(12) 0.076(9) 0.049(9) -0.019(7) -0.038(8) 0.000(9)
C5 0.107(12) 0.066(8) 0.024(7) -0.004(6) 0.007(7) 0.041(8)
C6 0.049(8) 0.060(8) 0.045(7) 0.022(6) 0.017(6) 0.001(6)
C7 0.032(6) 0.044(6) 0.019(5) 0.000(4) -0.005(4) -0.001(5)
C8 0.042(7) 0.045(7) 0.042(7) 0.007(6) 0.001(5) 0.008(5)
C9 0.055(8) 0.050(7) 0.036(6) 0.004(6) 0.009(6) -0.012(6)
C10 0.059(8) 0.039(7) 0.044(7) 0.012(5) -0.005(6) -0.004(6)
C11 0.038(7) 0.045(7) 0.044(7) 0.001(6) -0.013(5) 0.006(6)
C12 0.041(7) 0.048(7) 0.038(6) 0.005(5) 0.004(5) -0.006(6)
C13 0.056(7) 0.028(6) 0.031(6) -0.002(5) -0.015(5) 0.001(5)
C14 0.077(9) 0.050(7) 0.029(7) -0.011(6) -0.012(6) 0.009(7)
C15 0.066(9) 0.046(8) 0.064(9) 0.002(7) -0.015(7) 0.001(7)
C16 0.104(12) 0.036(7) 0.041(8) -0.009(6) -0.030(8) 0.013(7)
C17 0.091(10) 0.050(8) 0.019(6) 0.008(6) 0.002(6) 0.016(7)
C18 0.073(9) 0.044(7) 0.025(7) 0.009(5) 0.000(6) 0.007(6)
C19 0.036(7) 0.038(6) 0.025(6) 0.000(5) -0.004(5) 0.006(5)
C20 0.060(8) 0.034(6) 0.033(6) 0.011(5) -0.007(5) 0.010(6)
C21 0.054(9) 0.049(7) 0.057(8) -0.017(6) 0.008(7) -0.005(7)
C22 0.047(8) 0.054(8) 0.050(7) -0.007(6) -0.010(6) 0.021(6)
C23 0.096(10) 0.030(6) 0.020(6) 0.002(5) 0.020(6) -0.007(6)
C24 0.044(7) 0.045(7) 0.043(7) -0.007(6) 0.008(5) 0.002(6)
N1 0.030(5) 0.054(5) 0.020(4) 0.007(4) 0.003(3) -0.004(4)
C25 0.047(6) 0.054(7) 0.020(5) -0.006(5) -0.001(4) 0.004(5)
C26 0.087(9) 0.056(8) 0.041(7) 0.012(6) 0.017(6) 0.006(6)
C27 0.110(11) 0.068(9) 0.067(9) 0.041(7) 0.030(7) 0.035(8)
C28 0.09(3) 0.042(17) 0.058(19) 0.033(14) -0.019(16) -0.005(15)
C28' 0.10(3) 0.08(2) 0.06(2) 0.003(16) -0.003(17) -0.02(2)
C29 0.030(6) 0.053(7) 0.039(6) 0.002(5) -0.003(5) -0.020(5)
C30 0.040(7) 0.070(8) 0.039(6) 0.006(6) -0.002(5) -0.005(6)
C31 0.035(7) 0.107(9) 0.042(7) -0.007(6) -0.002(5) -0.017(6)
C32 0.045(8) 0.157(13) 0.036(7) 0.021(7) -0.014(5) 0.000(8)
C33 0.045(7) 0.043(7) 0.047(6) -0.002(5) -0.001(5) -0.006(5)
C34 0.057(7) 0.041(7) 0.040(6) -0.007(5) 0.011(5) 0.003(5)
C35 0.065(8) 0.049(7) 0.070(8) -0.002(6) 0.005(6) 0.008(6)
C36 0.085(10) 0.059(8) 0.093(10) -0.016(7) 0.023(7) 0.015(7)
C37 0.040(6) 0.042(6) 0.018(5) 0.005(4) 0.000(4) 0.001(5)
C38 0.036(6) 0.054(6) 0.018(5) 0.000(4) -0.003(4) -0.003(5)
C39 0.043(7) 0.061(7) 0.031(6) 0.006(5) 0.000(5) -0.003(5)
C40 0.055(8) 0.082(8) 0.026(6) -0.008(5) 0.004(5) 0.007(6)
N2 0.083(7) 0.036(5) 0.024(5) 0.003(4) -0.009(4) -0.007(5)
C41 0.141(12) 0.066(8) 0.024(6) 0.004(6) -0.044(7) -0.015(8)
C42 0.103(19) 0.102(16) 0.029(10) -0.016(9) -0.019(11) 0.004(13)
C43 0.103(19) 0.102(16) 0.029(10) -0.016(9) -0.019(11) 0.004(13)
C44 0.13(4) 0.13(4) 0.15(3) -0.05(3) -0.06(3) 0.00(3)
C42' 0.081(9) 0.074(9) 0.060(8) -0.001(6) -0.014(6) -0.006(6)
C43' 0.081(9) 0.074(9) 0.060(8) -0.001(6) -0.014(6) -0.006(6)
C44' 0.24(5) 0.050(19) 0.035(16) 0.004(13) -0.07(2) -0.01(2)
C45 0.126(11) 0.039(7) 0.043(7) 0.003(6) -0.001(7) 0.012(7)
C46 0.128(13) 0.098(11) 0.060(9) -0.011(8) -0.019(9) 0.006(10)
C47 0.125(14) 0.092(9) 0.171(15) -0.006(11) 0.054(11) 0.036(9)
C48 0.125(14) 0.092(9) 0.171(15) -0.006(11) 0.054(11) 0.036(9)
C48' 0.125(14) 0.092(9) 0.171(15) -0.006(11) 0.054(11) 0.036(9)
C49 0.088(9) 0.043(7) 0.048(7) 0.007(5) 0.007(6) 0.005(6)
C50 0.101(10) 0.071(9) 0.030(7) 0.000(6) -0.013(6) 0.005(7)
C51 0.109(11) 0.062(8) 0.043(7) -0.014(6) -0.002(7) -0.043(7)
C52 0.073(9) 0.080(9) 0.073(9) -0.003(7) -0.007(7) -0.038(7)
C53 0.102(11) 0.055(7) 0.044(8) 0.013(6) 0.004(7) -0.023(7)
C54 0.110(12) 0.053(8) 0.060(8) -0.007(6) -0.034(8) 0.006(8)
C55 0.100(11) 0.044(7) 0.082(10) -0.005(7) 0.022(8) -0.013(7)
C56 0.104(12) 0.052(8) 0.091(10) -0.003(7) 0.005(8) 0.011(7)
Cl1 0.235(16) 0.121(10) 0.228(15) -0.034(10) 0.045(12) -0.005(10)
Cl2 0.235(16) 0.121(10) 0.228(15) -0.034(10) 0.045(12) -0.005(10)

loop_
_atom_type_symbol
_atom_type_description
_atom_type_scat_dispersion_real
_atom_type_scat_dispersion_imag
_atom_type_scat_source
C C 0.0033 0.0016 'International Tables Vol C Tables 4.2.6.8 and 6.1.1.4'
H H 0.0000 0.0000 'International Tables Vol C Tables 4.2.6.8 and 6.1.1.4'
N N 0.0061 0.0033 'International Tables Vol C Tables 4.2.6.8 and 6.1.1.4'
F F 0.0171 0.0103 'International Tables Vol C Tables 4.2.6.8 and 6.1.1.4'
Cl Cl 0.1484 0.1585 'International Tables Vol C Tables 4.2.6.8 and 6.1.1.4'
Co Co 0.3494 0.9721 'International Tables Vol C Tables 4.2.6.8 and 6.1.1.4'

loop_
_geom_angle_atom_site_label_1
_geom_angle_atom_site_label_2
_geom_angle_atom_site_label_3
_geom_angle
C1 Co C19 90.1(4)
C1 Co C7 90.9(3)
C19 Co C7 175.2(4)
C1 Co C13 176.9(4)
C19 Co C13 89.0(3)
C7 Co C13 90.2(3)
C2 C1 C6 113.3(9)
C2 C1 Co 121.5(7)
C6 C1 Co 125.2(8)
F2 C2 C1 120.4(9)
F2 C2 C3 114.0(10)
C1 C2 C3 125.5(11)
C4 C3 F3 118.0(11)
C4 C3 C2 118.7(12)
F3 C3 C2 123.3(11)
C3 C4 C5 121.0(11)
C3 C4 F4 124.2(14)
C5 C4 F4 114.8(14)
C4 C5 F5 124.4(12)
C4 C5 C6 118.6(11)
F5 C5 C6 117.0(13)
F6 C6 C1 119.3(10)
F6 C6 C5 117.9(10)
C1 C6 C5 122.8(11)
C12 C7 C8 113.4(9)
C12 C7 Co 127.8(7)
C8 C7 Co 118.6(7)
F8 C8 C7 120.0(9)
F8 C8 C9 115.4(9)
C7 C8 C9 124.6(10)
C10 C9 C8 119.6(10)
C10 C9 F9 118.8(9)
C8 C9 F9 121.4(10)
C11 C10 C9 119.9(10)
C11 C10 F10 118.8(10)
C9 C10 F10 121.2(10)
C10 C11 F11 121.9(9)
C10 C11 C12 118.5(10)
F11 C11 C12 119.6(9)
C7 C12 F12 120.8(9)
C7 C12 C11 124.0(9)
F12 C12 C11 115.2(9)
C18 C13 C14 114.1(9)
C18 C13 Co 122.4(8)
C14 C13 Co 123.5(8)
F14 C14 C15 116.6(11)
F14 C14 C13 120.2(9)
C15 C14 C13 123.2(11)
C16 C15 F15 120.5(11)
C16 C15 C14 119.5(12)
F15 C15 C14 119.8(12)
C17 C16 C15 120.1(11)
C17 C16 F16 120.4(13)
C15 C16 F16 119.4(13)
C16 C17 F17 121.4(11)
C16 C17 C18 120.1(11)
F17 C17 C18 118.5(11)
F18 C18 C13 120.0(9)
F18 C18 C17 117.1(10)
C13 C18 C17 122.8(11)
C24 C19 C20 113.7(9)
C24 C19 Co 124.6(8)
C20 C19 Co 121.7(7)
F20 C20 C21 114.1(10)
F20 C20 C19 120.4(8)
C21 C20 C19 125.5(10)
C22 C21 C20 119.0(11)
C22 C21 F21 117.2(11)
C20 C21 F21 123.8(11)
C21 C22 C23 120.6(10)
C21 C22 F22 122.8(11)
C23 C22 F22 116.7(11)
C22 C23 F23 123.8(10)
C22 C23 C24 118.4(10)
F23 C23 C24 117.9(11)
F24 C24 C19 119.7(9)
F24 C24 C23 117.6(9)
C19 C24 C23 122.7(10)
C37 N1 C33 108.4(6)
C37 N1 C29 109.0(6)
C33 N1 C29 112.3(7)
C37 N1 C25 110.4(6)
C33 N1 C25 108.4(7)
C29 N1 C25 108.3(6)
C26 C25 N1 115.2(7)
C25 C26 C27 107.4(9)
C28' C27 C26 119.7(15)
C28' C27 C28 31.8(13)
C26 C27 C28 102.0(12)
N1 C29 C30 115.5(7)
C31 C30 C29 110.2(8)
C30 C31 C32 111.4(9)
C34 C33 N1 116.0(7)
C33 C34 C35 110.0(8)
C36 C35 C34 111.2(9)
C38 C37 N1 117.1(7)
C37 C38 C39 110.8(7)
C40 C39 C38 110.4(8)
C53 N2 C49 112.4(8)
C53 N2 C45 103.8(8)
C49 N2 C45 112.8(8)
C53 N2 C41 112.8(9)
C49 N2 C41 104.3(7)
C45 N2 C41 110.9(8)
C42 C41 C42' 21.2(19)
C42 C41 N2 114.3(10)
C42' C41 N2 111.1(11)
C41 C42 C43 111.1(16)
C44 C43 C42 116(2)
C41 C42' C43' 108.3(16)
C44' C43' C42' 109.0(17)
N2 C45 C46 116.9(9)
C47 C46 C45 115.3(12)
C48 C47 C46 123.9(18)
C48 C47 C48' 102(2)
C46 C47 C48' 109.6(16)
C50 C49 N2 117.6(8)
C49 C50 C51 108.4(8)
C52 C51 C50 112.2(10)
C54 C53 N2 119.3(10)
C53 C54 C55 107.9(9)
C56 C55 C54 111.1(11)
Cl1 C57 Cl2 104.3(5)

loop_
_geom_bond_atom_site_label_1
_geom_bond_atom_site_label_2
_geom_bond_distance
Co C1 1.956(9)
Co C19 1.956(9)
Co C7 1.967(9)
Co C13 1.969(9)
F2 C2 1.341(11)
F3 C3 1.340(13)
F4 C4 1.382(12)
F5 C5 1.383(12)
F6 C6 1.363(11)
F8 C8 1.352(10)
F9 C9 1.381(11)
F10 C10 1.376(11)
F11 C11 1.365(10)
F12 C12 1.359(10)
F14 C14 1.350(12)
F15 C15 1.356(12)
F16 C16 1.380(11)
F17 C17 1.363(12)
F18 C18 1.350(11)
F20 C20 1.357(11)
F21 C21 1.363(11)
F22 C22 1.386(11)
F23 C23 1.372(11)
F24 C24 1.362(10)
C1 C2 1.370(13)
C1 C6 1.372(13)
C2 C3 1.380(14)
C3 C4 1.329(16)
C4 C5 1.345(16)
C5 C6 1.426(15)
C7 C12 1.358(12)
C7 C8 1.366(13)
C8 C9 1.376(13)
C9 C10 1.353(13)
C10 C11 1.332(13)
C11 C12 1.424(13)
C13 C18 1.374(13)
C13 C14 1.397(13)
C14 C15 1.381(14)
C15 C16 1.352(16)
C16 C17 1.338(15)
C17 C18 1.398(14)
C19 C24 1.364(13)
C19 C20 1.367(12)
C20 C21 1.358(14)
C21 C22 1.341(14)
C22 C23 1.345(14)
C23 C24 1.427(13)
N1 C37 1.516(10)
N1 C33 1.517(11)
N1 C29 1.519(10)
N1 C25 1.525(10)
C25 C26 1.511(13)
C26 C27 1.552(14)
C27 C28' 1.44(3)
C27 C28 1.75(3)
C29 C30 1.525(12)
C30 C31 1.511(12)
C31 C32 1.533(14)
C33 C34 1.509(12)
C34 C35 1.536(13)
C35 C36 1.531(13)
C37 C38 1.485(11)
C38 C39 1.531(12)
C39 C40 1.519(13)
N2 C53 1.489(12)
N2 C49 1.512(12)
N2 C45 1.514(13)
N2 C41 1.571(11)
C41 C42 1.540(5)
C41 C42' 1.540(5)
C42 C43 1.541(5)
C43 C44 1.48(5)
C42' C43' 1.541(5)
C43' C44' 1.53(4)
C45 C46 1.519(17)
C46 C47 1.519(18)
C47 C48 1.47(3)
C47 C48' 1.533(5)
C49 C50 1.472(13)
C50 C51 1.570(14)
C51 C52 1.462(14)
C53 C54 1.476(15)
C54 C55 1.575(15)
C55 C56 1.468(15)
Cl1 C57 1.734(6)
Cl2 C57 1.742(6)
